data_4511916
loop_
_publ_author_name
'Kundu, Subrata'
'Kumar, Jitendra'
'Kumar, Arun'
'Verma, Sandeep'
'Chandrasekhar, Vadapalli'

_publ_section_title
;
 Multi-Uracil Arrays Built on Organostannoxane, Organotelluroxane, and
 Copper(II) Carboxylate Platforms. C--H&#x00B7;&#x00B7;&#x00B7;O
 Interactions Leading to Tetrameric Uracil Motifs
;
_journal_issue 10
_journal_name_full 'Crystal Growth &amp; Design'
_journal_page_first 5171
_journal_paper_doi 10.1021/cg500900n
_journal_volume 14
_journal_year 2014
_chemical_formula_moiety 'C28 H28 N4 O10 Te, H2 O'
_chemical_formula_sum 'C28 H30 N4 O11 Te'
_chemical_formula_weight 726.16
_chemical_name_systematic
;
 ?
;
_space_group_IT_number 2
_symmetry_cell_setting triclinic
_symmetry_space_group_name_Hall '-P 1'
_symmetry_space_group_name_H-M 'P -1'
_atom_sites_solution_hydrogens geom
_atom_sites_solution_primary direct
_atom_sites_solution_secondary difmap
_audit_creation_method SHELXL-97
_cell_angle_alpha 102.919(5)
_cell_angle_beta 96.199(5)
_cell_angle_gamma 93.676(5)
_cell_formula_units_Z 2
_cell_length_a 7.977(5)
_cell_length_b 10.434(5)
_cell_length_c 18.120(5)
_cell_measurement_reflns_used 3569
_cell_measurement_temperature 100(2)
_cell_measurement_theta_max 28.15
_cell_measurement_theta_min 2.58
_cell_volume 1455.3(12)
_computing_cell_refinement 'Bruker SAINT'
_computing_data_collection 'Bruker APEX2'
_computing_data_reduction 'Bruker SAINT'
_computing_molecular_graphics 'Bruker SHELXTL'
_computing_publication_material 'Bruker SHELXTL'
_computing_structure_refinement 'SHELXL-97 (Sheldrick, 2008)'
_computing_structure_solution 'SHELXS-97 (Sheldrick, 2008)'
_diffrn_ambient_temperature 100(2)
_diffrn_measured_fraction_theta_full 0.994
_diffrn_measured_fraction_theta_max 0.994
_diffrn_measurement_device_type 'Bruker APEX-II CCD'
_diffrn_measurement_method '\f and \w scans'
_diffrn_radiation_monochromator graphite
_diffrn_radiation_source 'fine-focus sealed tube'
_diffrn_radiation_type MoK\a
_diffrn_radiation_wavelength 0.71069
_diffrn_reflns_av_R_equivalents 0.0596
_diffrn_reflns_av_sigmaI/netI 0.0918
_diffrn_reflns_limit_h_max 9
_diffrn_reflns_limit_h_min -8
_diffrn_reflns_limit_k_max 11
_diffrn_reflns_limit_k_min -12
_diffrn_reflns_limit_l_max 20
_diffrn_reflns_limit_l_min -21
_diffrn_reflns_number 9385
_diffrn_reflns_theta_full 25.50
_diffrn_reflns_theta_max 25.50
_diffrn_reflns_theta_min 2.01
_exptl_absorpt_coefficient_mu 1.091
_exptl_absorpt_correction_T_max 0.870
_exptl_absorpt_correction_T_min 0.824
_exptl_absorpt_correction_type empirical
_exptl_absorpt_process_details sadabs
_exptl_crystal_colour colourless
_exptl_crystal_density_diffrn 1.657
_exptl_crystal_density_method 'not measured'
_exptl_crystal_description block
_exptl_crystal_F_000 732.0
_exptl_crystal_size_max 0.18
_exptl_crystal_size_mid 0.16
_exptl_crystal_size_min 0.13
_refine_diff_density_max 3.900
_refine_diff_density_min -1.138
_refine_diff_density_rms 0.164
_refine_ls_extinction_method none
_refine_ls_goodness_of_fit_ref 1.078
_refine_ls_hydrogen_treatment mixed
_refine_ls_matrix_type full
_refine_ls_number_parameters 402
_refine_ls_number_reflns 5400
_refine_ls_number_restraints 0
_refine_ls_restrained_S_all 1.078
_refine_ls_R_factor_all 0.0896
_refine_ls_R_factor_gt 0.0630
_refine_ls_shift/su_max 0.000
_refine_ls_shift/su_mean 0.000
_refine_ls_structure_factor_coef Fsqd
_refine_ls_weighting_details 'calc w=1/[\s^2^(Fo^2^)+(0.0728P)^2^+6.4469P] where P=(Fo^2^+2Fc^2^)/3'
_refine_ls_weighting_scheme calc
_refine_ls_wR_factor_gt 0.1454
_refine_ls_wR_factor_ref 0.1562
_reflns_number_gt 4315
_reflns_number_total 5400
_reflns_threshold_expression >2sigma(I)
_cod_data_source_file cg500900n_si_001.cif
_cod_data_source_block 3
_cod_depositor_comments 'Adding full bibliography for 4511914--4511918.cif.'
_cod_database_code 4511916

loop_
_symmetry_equiv_pos_as_xyz
'x, y, z'
'-x, -y, -z'

loop_
_atom_site_label
_atom_site_type_symbol
_atom_site_fract_x
_atom_site_fract_y
_atom_site_fract_z
_atom_site_U_iso_or_equiv
_atom_site_adp_type
_atom_site_occupancy
_atom_site_symmetry_multiplicity
_atom_site_calc_flag
_atom_site_refinement_flags
Te1 Te 0.18325(5) 0.39799(4) 0.74710(3) 0.01678(16) Uani 1 1 d .
O2 O 0.5549(6) 0.0118(4) 0.9127(3) 0.0213(11) Uani 1 1 d .
O4 O 0.7345(6) 0.2995(5) 1.1398(3) 0.0285(12) Uani 1 1 d .
O5 O 0.3463(6) 0.2440(4) 0.7296(3) 0.0194(10) Uani 1 1 d .
O6 O 0.5177(6) 0.3623(5) 0.8305(3) 0.0237(11) Uani 1 1 d .
O7 O 0.6456(7) 0.7037(6) 0.5725(3) 0.0395(15) Uani 1 1 d .
O8 O -0.2740(7) -0.0349(6) 0.4994(4) 0.0428(15) Uani 1 1 d .
O2A O -0.0992(6) 0.9197(5) 0.9126(3) 0.0201(10) Uani 1 1 d .
O4A O -0.1643(6) 0.8125(5) 1.1381(3) 0.0275(12) Uani 1 1 d .
O5A O 0.0078(6) 0.5339(4) 0.7255(3) 0.0206(11) Uani 1 1 d .
O6A O -0.1149(6) 0.4957(5) 0.8250(3) 0.0252(12) Uani 1 1 d .
N1 N 0.7237(7) 0.1959(5) 0.9111(3) 0.0166(12) Uani 1 1 d .
N3 N 0.6515(7) 0.1558(5) 1.0253(3) 0.0191(13) Uani 1 1 d .
H3 H 0.6033 0.1036 1.0489 0.023 Uiso 1 1 calc R
N1A N -0.2688(6) 0.7338(5) 0.9085(3) 0.0170(12) Uani 1 1 d .
N3A N -0.1394(7) 0.8641(5) 1.0243(3) 0.0170(12) Uani 1 1 d .
H3A H -0.0780 0.9347 1.0487 0.020 Uiso 1 1 calc R
C2 C 0.6378(8) 0.1151(6) 0.9478(4) 0.0159(14) Uani 1 1 d .
C4 C 0.7359(8) 0.2737(7) 1.0706(4) 0.0215(16) Uani 1 1 d .
C5 C 0.8196(8) 0.3526(7) 1.0279(4) 0.0226(16) Uani 1 1 d .
H5 H 0.8821 0.4315 1.0532 0.027 Uiso 1 1 calc R
C6 C 0.8086(8) 0.3141(6) 0.9520(4) 0.0204(16) Uani 1 1 d .
H6 H 0.8604 0.3691 0.9256 0.024 Uiso 1 1 calc R
C7 C 0.7345(8) 0.1510(7) 0.8287(4) 0.0206(15) Uani 1 1 d .
H7A H 0.7835 0.0671 0.8198 0.025 Uiso 1 1 calc R
H7B H 0.8109 0.2140 0.8137 0.025 Uiso 1 1 calc R
C8 C 0.5662(9) 0.1349(7) 0.7780(4) 0.0219(15) Uani 1 1 d .
H8A H 0.5859 0.1024 0.7254 0.026 Uiso 1 1 calc R
H8B H 0.4925 0.0680 0.7910 0.026 Uiso 1 1 calc R
C9 C 0.4747(8) 0.2584(6) 0.7830(4) 0.0170(15) Uani 1 1 d .
C10 C 0.3296(9) 0.4913(7) 0.6792(4) 0.0234(16) Uani 1 1 d .
C11 C 0.4539(9) 0.4291(8) 0.6426(5) 0.0281(17) Uani 1 1 d .
H11 H 0.4675 0.3416 0.6434 0.034 Uiso 1 1 calc R
C12 C 0.5608(10) 0.4951(8) 0.6042(5) 0.0311(18) Uani 1 1 d .
H12 H 0.6417 0.4510 0.5777 0.037 Uiso 1 1 calc R
C13 C 0.5445(9) 0.6271(8) 0.6060(5) 0.0276(17) Uani 1 1 d .
C14 C 0.4192(10) 0.6894(8) 0.6418(5) 0.0324(19) Uani 1 1 d .
H14 H 0.4056 0.7769 0.6408 0.039 Uiso 1 1 calc R
C15 C 0.3118(9) 0.6230(7) 0.6796(5) 0.0270(17) Uani 1 1 d .
H15 H 0.2289 0.6666 0.7049 0.032 Uiso 1 1 calc R
C16 C 0.7913(11) 0.6471(9) 0.5423(6) 0.046(2) Uani 1 1 d .
H16A H 0.8609 0.6206 0.5819 0.068 Uiso 1 1 calc R
H16B H 0.8554 0.7114 0.5236 0.068 Uiso 1 1 calc R
H16C H 0.7546 0.5715 0.5013 0.068 Uiso 1 1 calc R
C17 C 0.0250(8) 0.2571(7) 0.6629(4) 0.0255(17) Uani 1 1 d .
C18 C -0.0516(9) 0.2908(8) 0.5982(5) 0.0327(19) Uani 1 1 d .
H18 H -0.0351 0.3766 0.5920 0.039 Uiso 1 1 calc R
C19 C -0.1546(9) 0.1940(9) 0.5422(5) 0.035(2) Uani 1 1 d .
H19 H -0.2072 0.2159 0.4989 0.042 Uiso 1 1 calc R
C20 C -0.1775(9) 0.0669(8) 0.5512(5) 0.0319(19) Uani 1 1 d .
C21 C -0.1063(10) 0.0343(8) 0.6183(5) 0.038(2) Uani 1 1 d .
H21 H -0.1291 -0.0498 0.6262 0.045 Uiso 1 1 calc R
C22 C -0.0024(9) 0.1285(8) 0.6722(5) 0.0306(18) Uani 1 1 d .
H22 H 0.0503 0.1061 0.7153 0.037 Uiso 1 1 calc R
C23 C -0.3521(11) -0.0049(9) 0.4320(5) 0.043(2) Uani 1 1 d .
H23A H -0.4305 0.0601 0.4452 0.065 Uiso 1 1 calc R
H23B H -0.4115 -0.0835 0.3993 0.065 Uiso 1 1 calc R
H23C H -0.2671 0.0292 0.4060 0.065 Uiso 1 1 calc R
O9 O 0.7989(12) 0.0868(11) 0.2275(7) 0.094(3) Uani 1 1 d G
H9A H 0.7695 0.1446 0.2035 0.141 Uiso 1 1 d G
H9B H 0.8982 0.0622 0.2256 0.141 Uiso 1 1 d G
C2A C -0.1649(8) 0.8441(6) 0.9467(4) 0.0177(15) Uani 1 1 d .
C4A C -0.2020(8) 0.7830(6) 1.0681(4) 0.0186(15) Uani 1 1 d .
C5A C -0.3056(8) 0.6681(7) 1.0238(4) 0.0201(15) Uani 1 1 d .
H5A H -0.3544 0.6084 1.0483 0.024 Uiso 1 1 calc R
C6A C -0.3321(8) 0.6465(7) 0.9484(4) 0.0216(16) Uani 1 1 d .
H6A H -0.3958 0.5694 0.9211 0.026 Uiso 1 1 calc R
C7A C -0.3171(8) 0.7140(7) 0.8253(4) 0.0207(15) Uani 1 1 d .
H7AA H -0.3681 0.7916 0.8157 0.025 Uiso 1 1 calc R
H7AB H -0.4025 0.6396 0.8084 0.025 Uiso 1 1 calc R
C8A C -0.1729(8) 0.6892(7) 0.7782(4) 0.0218(15) Uani 1 1 d .
H8AA H -0.2139 0.6893 0.7259 0.026 Uiso 1 1 calc R
H8AB H -0.0858 0.7621 0.7966 0.026 Uiso 1 1 calc R
C9A C -0.0936(8) 0.5630(7) 0.7787(4) 0.0202(15) Uani 1 1 d .

loop_
_atom_site_aniso_label
_atom_site_aniso_U_11
_atom_site_aniso_U_22
_atom_site_aniso_U_33
_atom_site_aniso_U_23
_atom_site_aniso_U_13
_atom_site_aniso_U_12
Te1 0.0135(2) 0.0219(2) 0.0146(3) 0.00421(18) 0.00160(15) -0.00048(15)
O2 0.019(2) 0.020(2) 0.024(3) 0.005(2) 0.003(2) -0.0031(19)
O4 0.029(3) 0.035(3) 0.019(3) 0.003(2) 0.001(2) -0.004(2)
O5 0.019(2) 0.023(2) 0.015(3) 0.003(2) 0.0018(19) 0.0028(19)
O6 0.020(2) 0.027(3) 0.023(3) 0.006(2) 0.001(2) -0.002(2)
O7 0.037(3) 0.047(4) 0.039(4) 0.017(3) 0.017(3) -0.005(3)
O8 0.041(3) 0.040(3) 0.046(4) 0.011(3) -0.004(3) 0.001(3)
O2A 0.017(2) 0.024(2) 0.019(3) 0.008(2) -0.0011(19) -0.0032(19)
O4A 0.029(3) 0.029(3) 0.025(3) 0.010(2) 0.004(2) -0.004(2)
O5A 0.018(2) 0.021(2) 0.022(3) 0.005(2) -0.001(2) 0.0019(19)
O6A 0.019(2) 0.027(3) 0.030(3) 0.010(2) 0.003(2) 0.001(2)
N1 0.017(3) 0.015(3) 0.019(3) 0.006(2) 0.000(2) 0.003(2)
N3 0.016(3) 0.018(3) 0.025(4) 0.010(3) 0.002(2) 0.000(2)
N1A 0.013(3) 0.020(3) 0.018(3) 0.004(3) 0.002(2) 0.000(2)
N3A 0.016(3) 0.015(3) 0.019(3) 0.004(2) -0.001(2) -0.001(2)
C2 0.011(3) 0.019(3) 0.020(4) 0.009(3) 0.000(3) 0.004(3)
C4 0.016(3) 0.028(4) 0.021(5) 0.009(3) -0.005(3) 0.002(3)
C5 0.018(3) 0.019(3) 0.031(5) 0.009(3) -0.002(3) -0.003(3)
C6 0.016(3) 0.019(3) 0.029(5) 0.012(3) 0.003(3) -0.001(3)
C7 0.018(3) 0.025(4) 0.020(4) 0.003(3) 0.007(3) 0.005(3)
C8 0.024(4) 0.021(3) 0.019(4) 0.003(3) -0.003(3) 0.002(3)
C9 0.018(3) 0.016(3) 0.017(4) 0.006(3) 0.000(3) -0.004(3)
C10 0.019(3) 0.033(4) 0.019(4) 0.009(3) 0.005(3) -0.002(3)
C11 0.028(4) 0.028(4) 0.027(5) 0.004(4) 0.005(3) -0.005(3)
C12 0.027(4) 0.036(4) 0.030(5) 0.005(4) 0.010(3) -0.004(3)
C13 0.020(4) 0.036(4) 0.029(5) 0.012(4) 0.005(3) -0.003(3)
C14 0.035(4) 0.032(4) 0.032(5) 0.012(4) 0.003(4) 0.001(3)
C15 0.024(4) 0.033(4) 0.027(5) 0.012(4) 0.005(3) 0.003(3)
C16 0.043(5) 0.055(6) 0.036(6) 0.004(5) 0.018(4) -0.016(4)
C17 0.015(3) 0.029(4) 0.024(5) -0.007(3) -0.002(3) -0.004(3)
C18 0.024(4) 0.039(4) 0.037(5) 0.012(4) 0.005(3) 0.002(3)
C19 0.022(4) 0.056(5) 0.027(5) 0.007(4) 0.001(3) 0.011(4)
C20 0.018(4) 0.032(4) 0.041(6) -0.001(4) 0.010(3) -0.004(3)
C21 0.029(4) 0.034(4) 0.045(6) -0.001(4) 0.004(4) -0.006(3)
C22 0.024(4) 0.035(4) 0.029(5) 0.004(4) -0.001(3) -0.003(3)
C23 0.040(5) 0.051(5) 0.042(6) 0.016(5) 0.004(4) 0.013(4)
O9 0.085(7) 0.092(7) 0.115(9) 0.044(6) 0.014(6) 0.015(6)
C2A 0.013(3) 0.018(3) 0.022(4) 0.004(3) 0.001(3) 0.003(3)
C4A 0.016(3) 0.020(3) 0.021(4) 0.005(3) 0.003(3) 0.006(3)
C5A 0.015(3) 0.020(3) 0.027(5) 0.011(3) 0.003(3) -0.001(3)
C6A 0.013(3) 0.019(3) 0.034(5) 0.006(3) 0.007(3) 0.002(3)
C7A 0.013(3) 0.024(4) 0.024(4) 0.006(3) -0.007(3) 0.003(3)
C8A 0.021(3) 0.026(4) 0.017(4) 0.002(3) 0.000(3) 0.001(3)
C9A 0.012(3) 0.024(4) 0.024(4) 0.006(3) -0.001(3) -0.001(3)

loop_
_atom_type_symbol
_atom_type_description
_atom_type_scat_dispersion_real
_atom_type_scat_dispersion_imag
_atom_type_scat_source
C C 0.0033 0.0016 'International Tables Vol C Tables 4.2.6.8 and 6.1.1.4'
H H 0.0000 0.0000 'International Tables Vol C Tables 4.2.6.8 and 6.1.1.4'
N N 0.0061 0.0033 'International Tables Vol C Tables 4.2.6.8 and 6.1.1.4'
O O 0.0106 0.0060 'International Tables Vol C Tables 4.2.6.8 and 6.1.1.4'
Te Te -0.5308 1.6751 'International Tables Vol C Tables 4.2.6.8 and 6.1.1.4'

loop_
_geom_angle_atom_site_label_1
_geom_angle_atom_site_label_2
_geom_angle_atom_site_label_3
_geom_angle
C17 Te1 O5 80.8(2)
C17 Te1 O5A 85.7(2)
O5 Te1 O5A 161.44(18)
C17 Te1 C10 101.4(3)
O5 Te1 C10 87.2(2)
O5A Te1 C10 83.0(2)
C9 O5 Te1 114.1(4)
C13 O7 C16 117.2(6)
C20 O8 C23 116.7(7)
C9A O5A Te1 113.5(4)
C2 N1 C6 120.3(6)
C2 N1 C7 119.5(5)
C6 N1 C7 120.1(5)
C2 N3 C4 126.8(6)
C2 N3 H3 116.6
C4 N3 H3 116.6
C2A N1A C6A 120.0(6)
C2A N1A C7A 118.8(5)
C6A N1A C7A 121.2(5)
C2A N3A C4A 127.1(6)
C2A N3A H3A 116.5
C4A N3A H3A 116.5
O2 C2 N3 122.0(6)
O2 C2 N1 122.0(6)
N3 C2 N1 116.0(6)
O4 C4 N3 119.9(6)
O4 C4 C5 126.5(7)
N3 C4 C5 113.5(7)
C6 C5 C4 120.5(6)
C6 C5 H5 119.7
C4 C5 H5 119.7
C5 C6 N1 122.8(6)
C5 C6 H6 118.6
N1 C6 H6 118.6
N1 C7 C8 114.7(6)
N1 C7 H7A 108.6
C8 C7 H7A 108.6
N1 C7 H7B 108.6
C8 C7 H7B 108.6
H7A C7 H7B 107.6
C9 C8 C7 115.5(6)
C9 C8 H8A 108.4
C7 C8 H8A 108.4
C9 C8 H8B 108.4
C7 C8 H8B 108.4
H8A C8 H8B 107.5
O6 C9 O5 123.2(6)
O6 C9 C8 124.2(6)
O5 C9 C8 112.6(6)
C11 C10 C15 119.5(6)
C11 C10 Te1 121.2(5)
C15 C10 Te1 118.8(5)
C10 C11 C12 121.1(7)
C10 C11 H11 119.4
C12 C11 H11 119.4
C13 C12 C11 119.1(8)
C13 C12 H12 120.4
C11 C12 H12 120.4
C14 C13 O7 115.5(7)
C14 C13 C12 119.9(7)
O7 C13 C12 124.5(7)
C13 C14 C15 120.7(7)
C13 C14 H14 119.6
C15 C14 H14 119.6
C10 C15 C14 119.5(7)
C10 C15 H15 120.2
C14 C15 H15 120.2
O7 C16 H16A 109.5
O7 C16 H16B 109.5
H16A C16 H16B 109.5
O7 C16 H16C 109.5
H16A C16 H16C 109.5
H16B C16 H16C 109.5
C18 C17 C22 119.9(7)
C18 C17 Te1 120.6(6)
C22 C17 Te1 119.5(6)
C17 C18 C19 119.4(7)
C17 C18 H18 120.3
C19 C18 H18 120.3
C20 C19 C18 120.1(8)
C20 C19 H19 119.9
C18 C19 H19 119.9
C19 C20 O8 124.5(8)
C19 C20 C21 120.4(8)
O8 C20 C21 115.0(7)
C22 C21 C20 119.2(8)
C22 C21 H21 120.4
C20 C21 H21 120.4
C21 C22 C17 120.8(8)
C21 C22 H22 119.6
C17 C22 H22 119.6
O8 C23 H23A 109.5
O8 C23 H23B 109.5
H23A C23 H23B 109.5
O8 C23 H23C 109.5
H23A C23 H23C 109.5
H23B C23 H23C 109.5
H9A O9 H9B 118.6
O2A C2A N3A 122.4(6)
O2A C2A N1A 121.6(6)
N3A C2A N1A 116.0(6)
O4A C4A N3A 119.7(6)
O4A C4A C5A 126.7(6)
N3A C4A C5A 113.6(6)
C6A C5A C4A 120.5(6)
C6A C5A H5A 119.8
C4A C5A H5A 119.8
C5A C6A N1A 122.8(6)
C5A C6A H6A 118.6
N1A C6A H6A 118.6
N1A C7A C8A 114.7(5)
N1A C7A H7AA 108.6
C8A C7A H7AA 108.6
N1A C7A H7AB 108.6
C8A C7A H7AB 108.6
H7AA C7A H7AB 107.6
C9A C8A C7A 115.6(6)
C9A C8A H8AA 108.4
C7A C8A H8AA 108.4
C9A C8A H8AB 108.4
C7A C8A H8AB 108.4
H8AA C8A H8AB 107.4
O6A C9A O5A 123.1(6)
O6A C9A C8A 124.1(7)
O5A C9A C8A 112.8(6)

loop_
_geom_bond_atom_site_label_1
_geom_bond_atom_site_label_2
_geom_bond_distance
Te1 C17 2.104(7)
Te1 O5 2.122(5)
Te1 O5A 2.123(5)
Te1 C10 2.127(7)
O2 C2 1.230(8)
O4 C4 1.225(9)
O5 C9 1.307(8)
O6 C9 1.227(8)
O7 C13 1.377(8)
O7 C16 1.442(11)
O8 C20 1.377(10)
O8 C23 1.417(10)
O2A C2A 1.232(8)
O4A C4A 1.235(9)
O5A C9A 1.320(9)
O6A C9A 1.226(8)
N1 C2 1.378(8)
N1 C6 1.380(9)
N1 C7 1.476(9)
N3 C2 1.365(9)
N3 C4 1.400(9)
N3 H3 0.8600
N1A C2A 1.374(8)
N1A C6A 1.387(8)
N1A C7A 1.479(9)
N3A C2A 1.364(9)
N3A C4A 1.388(8)
N3A H3A 0.8600
C4 C5 1.431(9)
C5 C6 1.335(10)
C5 H5 0.9300
C6 H6 0.9300
C7 C8 1.520(9)
C7 H7A 0.9700
C7 H7B 0.9700
C8 C9 1.512(9)
C8 H8A 0.9700
C8 H8B 0.9700
C10 C11 1.369(11)
C10 C15 1.389(10)
C11 C12 1.398(10)
C11 H11 0.9300
C12 C13 1.385(11)
C12 H12 0.9300
C13 C14 1.370(12)
C14 C15 1.395(10)
C14 H14 0.9300
C15 H15 0.9300
C16 H16A 0.9600
C16 H16B 0.9600
C16 H16C 0.9600
C17 C18 1.389(11)
C17 C22 1.396(11)
C18 C19 1.408(12)
C18 H18 0.9300
C19 C20 1.375(11)
C19 H19 0.9300
C20 C21 1.406(12)
C21 C22 1.378(11)
C21 H21 0.9300
C22 H22 0.9300
C23 H23A 0.9600
C23 H23B 0.9600
C23 H23C 0.9600
O9 H9A 0.8500
O9 H9B 0.8501
C4A C5A 1.436(10)
C5A C6A 1.325(10)
C5A H5A 0.9300
C6A H6A 0.9300
C7A C8A 1.507(10)
C7A H7AA 0.9700
C7A H7AB 0.9700
C8A C9A 1.498(10)
C8A H8AA 0.9700
C8A H8AB 0.9700
